data_7031104
loop_
_publ_author_name
'Crespo, Olga'
'Gimeno, M Concepci\'on'
'Laguna, Antonio'
'Marriott, Rosie'
'S\'aez-Rocher, Jos\'e M'
'Villacampa, M. Dolores'

_publ_section_title
;
 A comparative study of structural patterns and luminescent properties of
 silver-DAFO complexes with carborane- versus
 &quot;classical&quot;-diphosphanes.
;
_journal_issue 32
_journal_name_full 'Dalton transactions (Cambridge, England : 2003)'
_journal_page_first 12214
_journal_page_last 12220
_journal_paper_doi 10.1039/c4dt00797b
_journal_volume 43
_journal_year 2014
_chemical_formula_sum 'C39 H32 Ag Cl2 F3 N2 O4 P2 S'
_chemical_formula_weight 922.44
_chemical_name_systematic
; 
 ? 
;
_space_group_IT_number 2
_symmetry_cell_setting triclinic
_symmetry_space_group_name_Hall '-P 1'
_symmetry_space_group_name_H-M 'P -1'
_atom_sites_solution_hydrogens geom
_atom_sites_solution_primary direct
_atom_sites_solution_secondary difmap
_audit_creation_method SHELXL-97
_cell_angle_alpha 117.169(2)
_cell_angle_beta 102.567(2)
_cell_angle_gamma 101.203(2)
_cell_formula_units_Z 2
_cell_length_a 12.5125(3)
_cell_length_b 13.1269(3)
_cell_length_c 13.9163(3)
_cell_measurement_reflns_used 17763
_cell_measurement_temperature 173(2)
_cell_measurement_theta_max 1.0000
_cell_measurement_theta_min 0.9500
_cell_volume 1867.91(9)
_computing_cell_refinement 'Crysalis CCD'
_computing_data_collection 'Crysalis CCD'
_computing_data_reduction 'Crysalis RED'
_computing_molecular_graphics 'Siemens XP'
_computing_publication_material 'SHELXL-97 (Sheldrick, 1997)'
_computing_structure_refinement 'SHELXL-97 (Sheldrick, 1997)'
_computing_structure_solution 'SHELXS-97 (Sheldrick, 1990)'
_diffrn_ambient_temperature 173(2)
_diffrn_detector_area_resol_mean 16.06
_diffrn_measured_fraction_theta_full 0.995
_diffrn_measured_fraction_theta_max 0.995
_diffrn_measurement_device_type 'Xcalibur Oxford Diffraction'
_diffrn_measurement_method w/-scans
_diffrn_radiation_monochromator graphite
_diffrn_radiation_source 'fine-focus sealed tube'
_diffrn_radiation_type MoK\a
_diffrn_radiation_wavelength 0.71073
_diffrn_reflns_av_R_equivalents 0.0317
_diffrn_reflns_av_sigmaI/netI 0.0228
_diffrn_reflns_limit_h_max 14
_diffrn_reflns_limit_h_min -14
_diffrn_reflns_limit_k_max 15
_diffrn_reflns_limit_k_min -15
_diffrn_reflns_limit_l_max 16
_diffrn_reflns_limit_l_min -16
_diffrn_reflns_number 34877
_diffrn_reflns_theta_full 25.00
_diffrn_reflns_theta_max 25.00
_diffrn_reflns_theta_min 4.18
_exptl_absorpt_coefficient_mu 0.884
_exptl_absorpt_correction_T_max 0.8937
_exptl_absorpt_correction_T_min 0.6189
_exptl_absorpt_correction_type multi-scan
_exptl_absorpt_process_details SADABS
_exptl_crystal_colour Colourless
_exptl_crystal_density_diffrn 1.640
_exptl_crystal_density_method 'not measured'
_exptl_crystal_description 'Irregular prism'
_exptl_crystal_F_000 932
_exptl_crystal_size_max 0.60
_exptl_crystal_size_mid 0.60
_exptl_crystal_size_min 0.13
_refine_diff_density_max 3.260
_refine_diff_density_min -2.327
_refine_diff_density_rms 0.135
_refine_ls_extinction_method none
_refine_ls_goodness_of_fit_ref 1.048
_refine_ls_hydrogen_treatment riding
_refine_ls_matrix_type full
_refine_ls_number_parameters 477
_refine_ls_number_reflns 6548
_refine_ls_number_restraints 4
_refine_ls_restrained_S_all 1.048
_refine_ls_R_factor_all 0.0656
_refine_ls_R_factor_gt 0.0600
_refine_ls_shift/su_max 0.002
_refine_ls_shift/su_mean 0.000
_refine_ls_structure_factor_coef Fsqd
_refine_ls_weighting_details 'calc w=1/[\s^2^(Fo^2^)+(0.0774P)^2^+11.5637P] where P=(Fo^2^+2Fc^2^)/3'
_refine_ls_weighting_scheme calc
_refine_ls_wR_factor_gt 0.1509
_refine_ls_wR_factor_ref 0.1554
_reflns_number_gt 5955
_reflns_number_total 6548
_reflns_threshold_expression >2sigma(I)
_cod_data_source_file c4dt00797b1.cif
_cod_data_source_block ol112
_cod_depositor_comments
;
The following automatic conversions were performed:

'_symmetry_cell_setting' value 'Triclinic' changed to 'triclinic'
according to
/usr/data/users/saulius/crontab/automatic-downloads/rss-feeds/RSC/lib/dictionaries/cif_core.dic
dictionary named 'cif_core.dic' version 2.4.2 from 2011-04-26.

Automatic conversion script
Id: cif_fix_values 2281 2013-09-26 08:29:07Z andrius 

 Adding full bibliography for 7031104--7031106.cif.
;
_cod_original_cell_volume 1867.91(7)
_cod_original_sg_symbol_H-M P-1
_cod_database_code 7031104

loop_
_symmetry_equiv_pos_as_xyz
'x, y, z'
'-x, -y, -z'

loop_
_atom_site_label
_atom_site_type_symbol
_atom_site_fract_x
_atom_site_fract_y
_atom_site_fract_z
_atom_site_U_iso_or_equiv
_atom_site_adp_type
_atom_site_occupancy
_atom_site_symmetry_multiplicity
_atom_site_calc_flag
_atom_site_refinement_flags
_atom_site_disorder_group
Ag1 Ag 0.90150(3) 0.68745(3) 0.89975(3) 0.02239(14) Uani 1 1 d . .
P1 P 1.07416(10) 0.65958(11) 0.98831(10) 0.0179(3) Uani 1 1 d . .
P2 P 0.87584(11) 0.83135(11) 0.84115(10) 0.0191(3) Uani 1 1 d . .
N1 N 0.7248(4) 0.5345(4) 0.8425(4) 0.0228(9) Uani 1 1 d . .
N2 N 0.8792(4) 0.4813(4) 0.6986(4) 0.0296(10) Uani 1 1 d . .
C1 C 0.6433(5) 0.5374(5) 0.8921(5) 0.0266(11) Uani 1 1 d . .
H1 H 0.6620 0.6008 0.9673 0.032 Uiso 1 1 calc R .
C2 C 0.5334(5) 0.4510(5) 0.8369(5) 0.0308(12) Uani 1 1 d . .
H2 H 0.4807 0.4568 0.8755 0.037 Uiso 1 1 calc R .
C3 C 0.5009(5) 0.3551(5) 0.7238(5) 0.0328(13) Uani 1 1 d . .
H3 H 0.4267 0.2971 0.6843 0.039 Uiso 1 1 calc R .
C4 C 0.5853(5) 0.3510(5) 0.6737(5) 0.0312(12) Uani 1 1 d . .
C5 C 0.5852(5) 0.2619(5) 0.5580(5) 0.0359(13) Uani 1 1 d . .
C6 C 0.7053(5) 0.3096(5) 0.5588(5) 0.0317(12) Uani 1 1 d . .
C7 C 0.7581(6) 0.2686(6) 0.4783(5) 0.0424(15) Uani 1 1 d . .
H7 H 0.7185 0.1985 0.4060 0.051 Uiso 1 1 calc R .
C8 C 0.8731(6) 0.3364(6) 0.5099(5) 0.0444(16) Uani 1 1 d . .
H8 H 0.9123 0.3128 0.4581 0.053 Uiso 1 1 calc R .
C9 C 0.9293(6) 0.4397(6) 0.6191(5) 0.0378(14) Uani 1 1 d . .
H9 H 1.0066 0.4828 0.6385 0.045 Uiso 1 1 calc R .
C10 C 0.7690(5) 0.4150(5) 0.6658(4) 0.0256(11) Uani 1 1 d . .
C11 C 0.6940(4) 0.4408(4) 0.7364(4) 0.0239(11) Uani 1 1 d . .
C21 C 1.1721(4) 0.6639(4) 0.9101(4) 0.0211(10) Uani 1 1 d . .
C22 C 1.1876(5) 0.7552(5) 0.8846(5) 0.0310(12) Uani 1 1 d . .
H22 H 1.1517 0.8131 0.9114 0.037 Uiso 1 1 calc R .
C23 C 1.2549(6) 0.7613(6) 0.8203(6) 0.0395(14) Uani 1 1 d . .
H23 H 1.2641 0.8226 0.8034 0.047 Uiso 1 1 calc R .
C24 C 1.3097(5) 0.6753(5) 0.7804(5) 0.0353(13) Uani 1 1 d . .
H24 H 1.3559 0.6794 0.7373 0.042 Uiso 1 1 calc R .
C25 C 1.2949(5) 0.5849(5) 0.8051(5) 0.0310(12) Uani 1 1 d . .
H25 H 1.3315 0.5276 0.7786 0.037 Uiso 1 1 calc R .
C26 C 1.2261(4) 0.5773(5) 0.8692(4) 0.0246(11) Uani 1 1 d . .
H26 H 1.2161 0.5150 0.8848 0.030 Uiso 1 1 calc R .
C31 C 1.1643(4) 0.7609(4) 1.1402(4) 0.0210(10) Uani 1 1 d . .
C32 C 1.2831(5) 0.7852(5) 1.1803(4) 0.0255(11) Uani 1 1 d . .
H32 H 1.3200 0.7499 1.1289 0.031 Uiso 1 1 calc R .
C33 C 1.3472(5) 0.8623(5) 1.2974(5) 0.0311(12) Uani 1 1 d . .
H33 H 1.4273 0.8800 1.3241 0.037 Uiso 1 1 calc R .
C34 C 1.2917(5) 0.9129(5) 1.3744(5) 0.0335(13) Uani 1 1 d . .
H34 H 1.3345 0.9636 1.4529 0.040 Uiso 1 1 calc R .
C35 C 1.1729(5) 0.8881(5) 1.3349(5) 0.0326(13) Uani 1 1 d . .
H35 H 1.1359 0.9218 1.3867 0.039 Uiso 1 1 calc R .
C37 C 1.0428(4) 0.5081(4) 0.9700(4) 0.0193(10) Uani 1 1 d . .
H37A H 1.0094 0.4462 0.8885 0.023 Uiso 1 1 calc R .
H37B H 1.1143 0.4988 1.0029 0.023 Uiso 1 1 calc R .
C41 C 0.7441(4) 0.8685(4) 0.8493(4) 0.0217(10) Uani 1 1 d . .
C42 C 0.6960(5) 0.8548(5) 0.9257(5) 0.0285(12) Uani 1 1 d . .
H42 H 0.7306 0.8257 0.9695 0.034 Uiso 1 1 calc R .
C43 C 0.5980(6) 0.8837(6) 0.9370(5) 0.0368(13) Uani 1 1 d . .
H43 H 0.5667 0.8747 0.9886 0.044 Uiso 1 1 calc R .
C44 C 0.5457(5) 0.9264(5) 0.8718(5) 0.0341(13) Uani 1 1 d . .
H44 H 0.4797 0.9466 0.8801 0.041 Uiso 1 1 calc R .
C45 C 0.5912(5) 0.9389(5) 0.7950(5) 0.0300(12) Uani 1 1 d . .
H45 H 0.5550 0.9662 0.7503 0.036 Uiso 1 1 calc R .
C46 C 0.6905(4) 0.9110(5) 0.7838(4) 0.0257(11) Uani 1 1 d . .
H46 H 0.7216 0.9207 0.7323 0.031 Uiso 1 1 calc R .
C51 C 0.8730(4) 0.7921(4) 0.6973(4) 0.0220(10) Uani 1 1 d . .
C52 C 0.8051(6) 0.6748(5) 0.6075(5) 0.0372(14) Uani 1 1 d . .
H52 H 0.7667 0.6195 0.6235 0.045 Uiso 1 1 calc R .
C53 C 0.7937(7) 0.6391(6) 0.4950(5) 0.0473(17) Uani 1 1 d . .
H53 H 0.7479 0.5602 0.4359 0.057 Uiso 1 1 calc R .
C54 C 0.8499(5) 0.7199(5) 0.4698(5) 0.0345(13) Uani 1 1 d . .
H54 H 0.8410 0.6961 0.3936 0.041 Uiso 1 1 calc R .
C55 C 0.9193(5) 0.8355(5) 0.5577(5) 0.0293(12) Uani 1 1 d . .
H55 H 0.9583 0.8900 0.5412 0.035 Uiso 1 1 calc R .
C56 C 0.9314(5) 0.8716(5) 0.6716(4) 0.0260(11) Uani 1 1 d . .
H56 H 0.9792 0.9499 0.7307 0.031 Uiso 1 1 calc R .
C57 C 0.9909(4) 0.9797(4) 0.9371(4) 0.0213(10) Uani 1 1 d . .
H57A H 1.0628 0.9745 0.9230 0.026 Uiso 1 1 calc R .
H57B H 0.9698 1.0393 0.9213 0.026 Uiso 1 1 calc R .
S2 S 0.20063(11) 0.19573(11) 0.77784(11) 0.0247(3) Uani 1 1 d . .
F4 F 0.3995(4) 0.1660(4) 0.8444(4) 0.0587(11) Uani 1 1 d . .
F5 F 0.2517(5) 0.0014(4) 0.7493(4) 0.0681(14) Uani 1 1 d . .
F6 F 0.3208(4) 0.0809(4) 0.6610(4) 0.0588(12) Uani 1 1 d . .
O14 O 0.1762(3) 0.2012(4) 0.8764(3) 0.0307(8) Uani 1 1 d . .
O15 O 0.2720(3) 0.3096(3) 0.7996(3) 0.0312(8) Uani 1 1 d . .
O16 O 0.1037(4) 0.1250(4) 0.6716(3) 0.0417(10) Uani 1 1 d . .
C201 C 0.2971(6) 0.1055(6) 0.7565(6) 0.0408(15) Uani 1 1 d . .
O1 O 0.5071(4) 0.1705(4) 0.4813(4) 0.0494(12) Uani 1 1 d . .
Cl2 Cl 0.5284(6) 0.5811(6) 0.6493(6) 0.180(2) Uiso 1 1 d D .
C36 C 1.1089(5) 0.8131(5) 1.2179(5) 0.0266(11) Uani 1 1 d . .
H36 H 1.0292 0.7974 1.1912 0.032 Uiso 1 1 calc R .
Cl1 Cl 0.5094(10) 0.4167(9) 0.4445(10) 0.279(4) Uiso 1 1 d D .
C300 C 0.601(3) 0.479(4) 0.5876(10) 0.26(4) Uiso 0.56(6) 1 d PD 1
C301 C 0.429(3) 0.437(3) 0.537(2) 0.23(4) Uiso 0.44(6) 1 d PD 2

loop_
_atom_site_aniso_label
_atom_site_aniso_U_11
_atom_site_aniso_U_22
_atom_site_aniso_U_33
_atom_site_aniso_U_23
_atom_site_aniso_U_13
_atom_site_aniso_U_12
Ag1 0.0214(2) 0.0152(2) 0.0284(2) 0.01323(17) 0.00346(16) 0.00294(15)
P1 0.0197(6) 0.0131(6) 0.0206(6) 0.0099(5) 0.0057(5) 0.0037(5)
P2 0.0235(6) 0.0128(6) 0.0171(6) 0.0078(5) 0.0030(5) 0.0031(5)
N1 0.021(2) 0.018(2) 0.025(2) 0.0101(18) 0.0055(17) 0.0015(17)
N2 0.032(3) 0.029(2) 0.027(2) 0.013(2) 0.013(2) 0.009(2)
C1 0.027(3) 0.027(3) 0.024(3) 0.013(2) 0.008(2) 0.006(2)
C2 0.029(3) 0.035(3) 0.035(3) 0.023(3) 0.014(2) 0.008(2)
C3 0.024(3) 0.031(3) 0.036(3) 0.020(3) 0.004(2) -0.002(2)
C4 0.031(3) 0.023(3) 0.027(3) 0.010(2) 0.002(2) -0.002(2)
C5 0.041(3) 0.025(3) 0.025(3) 0.009(2) 0.002(3) -0.001(3)
C6 0.038(3) 0.024(3) 0.024(3) 0.009(2) 0.007(2) 0.005(2)
C7 0.057(4) 0.032(3) 0.025(3) 0.006(3) 0.011(3) 0.014(3)
C8 0.054(4) 0.048(4) 0.034(3) 0.017(3) 0.023(3) 0.026(3)
C9 0.037(3) 0.043(3) 0.036(3) 0.018(3) 0.018(3) 0.017(3)
C10 0.032(3) 0.018(2) 0.021(2) 0.008(2) 0.007(2) 0.006(2)
C11 0.025(3) 0.017(2) 0.023(3) 0.009(2) 0.005(2) 0.002(2)
C21 0.021(2) 0.020(2) 0.019(2) 0.009(2) 0.0055(19) 0.0042(19)
C22 0.036(3) 0.025(3) 0.042(3) 0.021(3) 0.021(3) 0.015(2)
C23 0.050(4) 0.035(3) 0.052(4) 0.031(3) 0.032(3) 0.015(3)
C24 0.039(3) 0.036(3) 0.040(3) 0.021(3) 0.028(3) 0.013(3)
C25 0.035(3) 0.030(3) 0.024(3) 0.009(2) 0.012(2) 0.013(2)
C26 0.029(3) 0.021(2) 0.024(3) 0.012(2) 0.007(2) 0.008(2)
C31 0.026(3) 0.014(2) 0.022(2) 0.010(2) 0.006(2) 0.0033(19)
C32 0.026(3) 0.021(3) 0.024(3) 0.012(2) 0.005(2) 0.003(2)
C33 0.028(3) 0.026(3) 0.029(3) 0.015(2) 0.002(2) -0.002(2)
C34 0.045(3) 0.020(3) 0.021(3) 0.009(2) 0.002(2) 0.000(2)
C35 0.049(4) 0.023(3) 0.026(3) 0.010(2) 0.018(3) 0.012(3)
C37 0.022(2) 0.012(2) 0.022(2) 0.0098(19) 0.006(2) 0.0038(18)
C41 0.028(3) 0.013(2) 0.019(2) 0.0077(19) 0.004(2) 0.0041(19)
C42 0.040(3) 0.028(3) 0.026(3) 0.019(2) 0.012(2) 0.015(2)
C43 0.044(3) 0.043(3) 0.037(3) 0.026(3) 0.024(3) 0.018(3)
C44 0.034(3) 0.034(3) 0.040(3) 0.021(3) 0.016(3) 0.015(3)
C45 0.033(3) 0.025(3) 0.033(3) 0.018(2) 0.006(2) 0.009(2)
C46 0.026(3) 0.022(3) 0.026(3) 0.015(2) 0.004(2) 0.003(2)
C51 0.026(3) 0.020(2) 0.018(2) 0.009(2) 0.007(2) 0.010(2)
C52 0.052(4) 0.024(3) 0.024(3) 0.011(2) 0.009(3) -0.002(3)
C53 0.066(5) 0.026(3) 0.022(3) 0.005(2) 0.006(3) -0.006(3)
C54 0.048(4) 0.033(3) 0.022(3) 0.014(2) 0.015(3) 0.013(3)
C55 0.036(3) 0.028(3) 0.029(3) 0.016(2) 0.016(2) 0.011(2)
C56 0.029(3) 0.020(3) 0.023(3) 0.009(2) 0.009(2) 0.005(2)
C57 0.027(3) 0.013(2) 0.021(3) 0.0093(19) 0.006(2) 0.0022(19)
S2 0.0288(7) 0.0210(6) 0.0227(6) 0.0115(5) 0.0095(5) 0.0045(5)
F4 0.056(3) 0.088(3) 0.070(3) 0.056(3) 0.034(2) 0.047(2)
F5 0.117(4) 0.038(2) 0.089(3) 0.043(2) 0.069(3) 0.043(3)
F6 0.095(3) 0.052(2) 0.057(2) 0.030(2) 0.059(3) 0.042(2)
O14 0.035(2) 0.037(2) 0.0252(19) 0.0184(17) 0.0142(16) 0.0126(17)
O15 0.033(2) 0.0222(19) 0.037(2) 0.0158(17) 0.0132(17) 0.0059(16)
O16 0.043(2) 0.044(2) 0.024(2) 0.0171(19) 0.0045(18) -0.004(2)
C201 0.063(4) 0.035(3) 0.044(4) 0.026(3) 0.034(3) 0.027(3)
O1 0.048(3) 0.033(2) 0.030(2) 0.005(2) -0.002(2) -0.010(2)
C36 0.031(3) 0.021(3) 0.029(3) 0.014(2) 0.011(2) 0.008(2)

loop_
_atom_type_symbol
_atom_type_description
_atom_type_scat_dispersion_real
_atom_type_scat_dispersion_imag
_atom_type_scat_source
C C 0.0033 0.0016 'International Tables Vol C Tables 4.2.6.8 and 6.1.1.4'
H H 0.0000 0.0000 'International Tables Vol C Tables 4.2.6.8 and 6.1.1.4'
Ag Ag -0.8971 1.1015 'International Tables Vol C Tables 4.2.6.8 and 6.1.1.4'
Cl Cl 0.1484 0.1585 'International Tables Vol C Tables 4.2.6.8 and 6.1.1.4'
F F 0.0171 0.0103 'International Tables Vol C Tables 4.2.6.8 and 6.1.1.4'
N N 0.0061 0.0033 'International Tables Vol C Tables 4.2.6.8 and 6.1.1.4'
O O 0.0106 0.0060 'International Tables Vol C Tables 4.2.6.8 and 6.1.1.4'
P P 0.1023 0.0942 'International Tables Vol C Tables 4.2.6.8 and 6.1.1.4'
S S 0.1246 0.1234 'International Tables Vol C Tables 4.2.6.8 and 6.1.1.4'

loop_
_geom_angle_atom_site_label_1
_geom_angle_atom_site_label_2
_geom_angle_atom_site_label_3
_geom_angle
_geom_angle_site_symmetry_1
_geom_angle_site_symmetry_3
N1 Ag1 P2 113.18(11) . .
N1 Ag1 P1 114.43(11) . .
P2 Ag1 P1 132.08(4) . .
C21 P1 C31 105.1(2) . .
C21 P1 C37 104.7(2) . .
C31 P1 C37 103.4(2) . .
C21 P1 Ag1 107.41(16) . .
C31 P1 Ag1 122.67(17) . .
C37 P1 Ag1 112.11(16) . .
C51 P2 C41 104.5(2) . .
C51 P2 C57 104.6(2) . .
C41 P2 C57 102.8(2) . .
C51 P2 Ag1 117.65(16) . .
C41 P2 Ag1 114.02(16) . .
C57 P2 Ag1 111.78(16) . .
C11 N1 C1 115.6(4) . .
C11 N1 Ag1 113.4(3) . .
C1 N1 Ag1 130.0(3) . .
C10 N2 C9 114.8(5) . .
N1 C1 C2 123.3(5) . .
N1 C1 H1 118.3 . .
C2 C1 H1 118.3 . .
C1 C2 C3 120.4(5) . .
C1 C2 H2 119.8 . .
C3 C2 H2 119.8 . .
C4 C3 C2 116.2(5) . .
C4 C3 H3 121.9 . .
C2 C3 H3 121.9 . .
C3 C4 C11 119.3(5) . .
C3 C4 C5 131.9(5) . .
C11 C4 C5 108.8(5) . .
O1 C5 C4 127.9(6) . .
O1 C5 C6 127.2(6) . .
C4 C5 C6 105.0(5) . .
C7 C6 C10 118.9(6) . .
C7 C6 C5 132.8(5) . .
C10 C6 C5 108.3(5) . .
C6 C7 C8 117.0(6) . .
C6 C7 H7 121.5 . .
C8 C7 H7 121.5 . .
C9 C8 C7 119.6(6) . .
C9 C8 H8 120.2 . .
C7 C8 H8 120.2 . .
N2 C9 C8 124.2(6) . .
N2 C9 H9 117.9 . .
C8 C9 H9 117.9 . .
N2 C10 C6 125.4(5) . .
N2 C10 C11 125.8(5) . .
C6 C10 C11 108.9(5) . .
N1 C11 C4 125.1(5) . .
N1 C11 C10 125.8(5) . .
C4 C11 C10 109.1(5) . .
C22 C21 C26 119.0(5) . .
C22 C21 P1 117.1(4) . .
C26 C21 P1 123.7(4) . .
C23 C22 C21 121.0(5) . .
C23 C22 H22 119.5 . .
C21 C22 H22 119.5 . .
C22 C23 C24 119.9(5) . .
C22 C23 H23 120.1 . .
C24 C23 H23 120.1 . .
C25 C24 C23 119.5(5) . .
C25 C24 H24 120.2 . .
C23 C24 H24 120.2 . .
C24 C25 C26 121.1(5) . .
C24 C25 H25 119.5 . .
C26 C25 H25 119.5 . .
C25 C26 C21 119.5(5) . .
C25 C26 H26 120.3 . .
C21 C26 H26 120.3 . .
C32 C31 C36 119.8(5) . .
C32 C31 P1 122.6(4) . .
C36 C31 P1 117.6(4) . .
C31 C32 C33 120.0(5) . .
C31 C32 H32 120.0 . .
C33 C32 H32 120.0 . .
C34 C33 C32 120.0(5) . .
C34 C33 H33 120.0 . .
C32 C33 H33 120.0 . .
C35 C34 C33 120.2(5) . .
C35 C34 H34 119.9 . .
C33 C34 H34 119.9 . .
C34 C35 C36 120.1(5) . .
C34 C35 H35 120.0 . .
C36 C35 H35 120.0 . .
C37 C37 P1 109.6(4) 2_767 .
C37 C37 H37A 109.7 2_767 .
P1 C37 H37A 109.7 . .
C37 C37 H37B 109.7 2_767 .
P1 C37 H37B 109.7 . .
H37A C37 H37B 108.2 . .
C46 C41 C42 118.9(5) . .
C46 C41 P2 123.0(4) . .
C42 C41 P2 118.0(4) . .
C43 C42 C41 120.5(5) . .
C43 C42 H42 119.7 . .
C41 C42 H42 119.7 . .
C42 C43 C44 120.1(5) . .
C42 C43 H43 120.0 . .
C44 C43 H43 120.0 . .
C45 C44 C43 120.1(5) . .
C45 C44 H44 120.0 . .
C43 C44 H44 120.0 . .
C44 C45 C46 120.3(5) . .
C44 C45 H45 119.9 . .
C46 C45 H45 119.9 . .
C45 C46 C41 120.1(5) . .
C45 C46 H46 119.9 . .
C41 C46 H46 119.9 . .
C56 C51 C52 118.4(5) . .
C56 C51 P2 124.4(4) . .
C52 C51 P2 117.2(4) . .
C53 C52 C51 121.0(5) . .
C53 C52 H52 119.5 . .
C51 C52 H52 119.5 . .
C52 C53 C54 120.3(5) . .
C52 C53 H53 119.8 . .
C54 C53 H53 119.8 . .
C55 C54 C53 119.5(5) . .
C55 C54 H54 120.2 . .
C53 C54 H54 120.2 . .
C54 C55 C56 120.3(5) . .
C54 C55 H55 119.9 . .
C56 C55 H55 119.9 . .
C51 C56 C55 120.5(5) . .
C51 C56 H56 119.7 . .
C55 C56 H56 119.7 . .
C57 C57 P2 110.3(4) 2_777 .
C57 C57 H57A 109.6 2_777 .
P2 C57 H57A 109.6 . .
C57 C57 H57B 109.6 2_777 .
P2 C57 H57B 109.6 . .
H57A C57 H57B 108.1 . .
O16 S2 O15 115.9(2) . .
O16 S2 O14 114.9(2) . .
O15 S2 O14 114.6(2) . .
O16 S2 C201 103.3(3) . .
O15 S2 C201 102.8(3) . .
O14 S2 C201 102.6(3) . .
F5 C201 F6 108.3(5) . .
F5 C201 F4 107.4(6) . .
F6 C201 F4 106.7(5) . .
F5 C201 S2 111.9(5) . .
F6 C201 S2 111.3(4) . .
F4 C201 S2 111.1(4) . .
Cl1 Cl2 C300 92.2(11) 2_666 .
Cl1 Cl2 C301 70.1(19) 2_666 .
C300 Cl2 C301 68.6(19) . .
C35 C36 C31 119.9(5) . .
C35 C36 H36 120.0 . .
C31 C36 H36 120.0 . .
Cl2 Cl1 C301 121(2) 2_666 .
Cl2 Cl1 C300 154(2) 2_666 .
C301 Cl1 C300 68.6(19) . .
Cl2 Cl1 C301 67.0(14) 2_666 2_666
C301 Cl1 C301 106.9(13) . 2_666
C300 Cl1 C301 87(2) . 2_666
Cl2 Cl1 Cl1 95.5(9) 2_666 2_666
C301 Cl1 Cl1 54.3(14) . 2_666
C300 Cl1 Cl1 69.5(8) . 2_666
C301 Cl1 Cl1 52.6(6) 2_666 2_666
Cl2 Cl1 C300 52.0(8) 2_666 2_666
C301 Cl1 C300 75(2) . 2_666
C300 Cl1 C300 117.1(8) . 2_666
C301 Cl1 C300 58(2) 2_666 2_666
Cl1 Cl1 C300 47.6(4) 2_666 2_666
Cl1 C300 Cl2 94.9(6) . .
Cl1 C300 Cl1 62.9(8) . 2_666
Cl2 C300 Cl1 35.7(4) . 2_666
Cl1 C301 Cl2 94.9(6) . .
Cl1 C301 Cl1 73.1(13) . 2_666
Cl2 C301 Cl1 43.0(6) . 2_666

loop_
_geom_bond_atom_site_label_1
_geom_bond_atom_site_label_2
_geom_bond_distance
_geom_bond_site_symmetry_2
Ag1 N1 2.367(4) .
Ag1 P2 2.4217(12) .
Ag1 P1 2.4249(13) .
P1 C21 1.817(5) .
P1 C31 1.823(5) .
P1 C37 1.834(5) .
P2 C51 1.814(5) .
P2 C41 1.820(5) .
P2 C57 1.830(5) .
N1 C11 1.323(7) .
N1 C1 1.348(7) .
N2 C10 1.328(7) .
N2 C9 1.340(7) .
C1 C2 1.381(8) .
C1 H1 0.9300 .
C2 C3 1.393(8) .
C2 H2 0.9300 .
C3 C4 1.384(8) .
C3 H3 0.9300 .
C4 C11 1.386(7) .
C4 C5 1.495(8) .
C5 O1 1.206(7) .
C5 C6 1.507(9) .
C6 C7 1.374(9) .
C6 C10 1.394(7) .
C7 C8 1.388(10) .
C7 H7 0.9300 .
C8 C9 1.388(9) .
C8 H8 0.9300 .
C9 H9 0.9300 .
C10 C11 1.478(7) .
C21 C22 1.388(7) .
C21 C26 1.396(7) .
C22 C23 1.373(8) .
C22 H22 0.9300 .
C23 C24 1.395(9) .
C23 H23 0.9300 .
C24 C25 1.371(8) .
C24 H24 0.9300 .
C25 C26 1.388(8) .
C25 H25 0.9300 .
C26 H26 0.9300 .
C31 C32 1.383(7) .
C31 C36 1.398(7) .
C32 C33 1.391(8) .
C32 H32 0.9300 .
C33 C34 1.387(9) .
C33 H33 0.9300 .
C34 C35 1.382(9) .
C34 H34 0.9300 .
C35 C36 1.387(8) .
C35 H35 0.9300 .
C37 C37 1.534(9) 2_767
C37 H37A 0.9700 .
C37 H37B 0.9700 .
C41 C46 1.391(7) .
C41 C42 1.392(7) .
C42 C43 1.373(8) .
C42 H42 0.9300 .
C43 C44 1.383(8) .
C43 H43 0.9300 .
C44 C45 1.372(8) .
C44 H44 0.9300 .
C45 C46 1.383(8) .
C45 H45 0.9300 .
C46 H46 0.9300 .
C51 C56 1.383(7) .
C51 C52 1.388(7) .
C52 C53 1.377(8) .
C52 H52 0.9300 .
C53 C54 1.378(9) .
C53 H53 0.9300 .
C54 C55 1.373(8) .
C54 H54 0.9300 .
C55 C56 1.393(7) .
C55 H55 0.9300 .
C56 H56 0.9300 .
C57 C57 1.526(9) 2_777
C57 H57A 0.9700 .
C57 H57B 0.9700 .
S2 O16 1.430(4) .
S2 O15 1.440(4) .
S2 O14 1.443(4) .
S2 C201 1.827(6) .
F4 C201 1.343(8) .
F5 C201 1.322(7) .
F6 C201 1.333(7) .
Cl2 Cl1 1.304(11) 2_666
Cl2 C300 1.761(2) .
Cl2 C301 1.761(2) .
C36 H36 0.9300 .
Cl1 Cl2 1.304(11) 2_666
Cl1 C301 1.760(2) .
Cl1 C300 1.760(2) .
Cl1 C301 1.80(4) 2_666
Cl1 Cl1 2.12(2) 2_666
Cl1 C300 2.23(2) 2_666
C300 Cl1 2.23(2) 2_666
C301 Cl1 1.80(4) 2_666

loop_
_geom_hbond_atom_site_label_D
_geom_hbond_atom_site_label_H
_geom_hbond_atom_site_label_A
_geom_hbond_distance_DH
_geom_hbond_distance_HA
_geom_hbond_distance_DA
_geom_hbond_angle_DHA
_geom_hbond_site_symmetry_A
C2 H2 O15 0.93 2.58 3.229(7) 127.6 .
C1 H1 O14 0.93 2.54 3.314(7) 140.6 2_667
C42 H42 O14 0.93 2.42 3.326(6) 165.4 2_667
C36 H36 O14 0.93 2.54 3.459(7) 167.9 2_667
C43 H43 F4 0.93 2.58 3.385(7) 145.1 2_667

loop_
_geom_torsion_atom_site_label_1
_geom_torsion_atom_site_label_2
_geom_torsion_atom_site_label_3
_geom_torsion_atom_site_label_4
_geom_torsion
_geom_torsion_site_symmetry_1
_geom_torsion_site_symmetry_4
N1 Ag1 P1 C21 126.3(2) . .
P2 Ag1 P1 C21 -46.66(18) . .
N1 Ag1 P1 C31 -112.0(2) . .
P2 Ag1 P1 C31 75.0(2) . .
N1 Ag1 P1 C37 11.8(2) . .
P2 Ag1 P1 C37 -161.12(17) . .
N1 Ag1 P2 C51 -85.6(2) . .
P1 Ag1 P2 C51 87.4(2) . .
N1 Ag1 P2 C41 37.2(2) . .
P1 Ag1 P2 C41 -149.78(17) . .
N1 Ag1 P2 C57 153.3(2) . .
P1 Ag1 P2 C57 -33.71(19) . .
P2 Ag1 N1 C11 85.4(4) . .
P1 Ag1 N1 C11 -88.9(4) . .
P2 Ag1 N1 C1 -81.9(4) . .
P1 Ag1 N1 C1 103.8(4) . .
C11 N1 C1 C2 -1.4(8) . .
Ag1 N1 C1 C2 165.8(4) . .
N1 C1 C2 C3 -0.7(9) . .
C1 C2 C3 C4 1.8(8) . .
C2 C3 C4 C11 -0.8(8) . .
C2 C3 C4 C5 177.6(6) . .
C3 C4 C5 O1 -0.4(11) . .
C11 C4 C5 O1 178.2(6) . .
C3 C4 C5 C6 -179.0(6) . .
C11 C4 C5 C6 -0.5(6) . .
O1 C5 C6 C7 1.5(12) . .
C4 C5 C6 C7 -179.8(7) . .
O1 C5 C6 C10 -177.7(6) . .
C4 C5 C6 C10 1.0(6) . .
C10 C6 C7 C8 -0.1(9) . .
C5 C6 C7 C8 -179.2(6) . .
C6 C7 C8 C9 0.7(10) . .
C10 N2 C9 C8 0.5(9) . .
C7 C8 C9 N2 -0.9(10) . .
C9 N2 C10 C6 0.2(8) . .
C9 N2 C10 C11 -179.8(5) . .
C7 C6 C10 N2 -0.4(9) . .
C5 C6 C10 N2 179.0(5) . .
C7 C6 C10 C11 179.6(5) . .
C5 C6 C10 C11 -1.0(6) . .
C1 N1 C11 C4 2.4(8) . .
Ag1 N1 C11 C4 -166.8(4) . .
C1 N1 C11 C10 -177.6(5) . .
Ag1 N1 C11 C10 13.1(6) . .
C3 C4 C11 N1 -1.4(9) . .
C5 C4 C11 N1 179.9(5) . .
C3 C4 C11 C10 178.7(5) . .
C5 C4 C11 C10 -0.1(6) . .
N2 C10 C11 N1 0.8(9) . .
C6 C10 C11 N1 -179.2(5) . .
N2 C10 C11 C4 -179.3(5) . .
C6 C10 C11 C4 0.7(6) . .
C31 P1 C21 C22 -87.2(4) . .
C37 P1 C21 C22 164.2(4) . .
Ag1 P1 C21 C22 44.9(4) . .
C31 P1 C21 C26 96.7(4) . .
C37 P1 C21 C26 -11.9(5) . .
Ag1 P1 C21 C26 -131.2(4) . .
C26 C21 C22 C23 -0.1(9) . .
P1 C21 C22 C23 -176.4(5) . .
C21 C22 C23 C24 -0.5(10) . .
C22 C23 C24 C25 0.5(10) . .
C23 C24 C25 C26 0.1(9) . .
C24 C25 C26 C21 -0.7(8) . .
C22 C21 C26 C25 0.7(8) . .
P1 C21 C26 C25 176.7(4) . .
C21 P1 C31 C32 -25.9(5) . .
C37 P1 C31 C32 83.6(4) . .
Ag1 P1 C31 C32 -148.6(4) . .
C21 P1 C31 C36 155.5(4) . .
C37 P1 C31 C36 -94.9(4) . .
Ag1 P1 C31 C36 32.8(4) . .
C36 C31 C32 C33 -0.7(7) . .
P1 C31 C32 C33 -179.3(4) . .
C31 C32 C33 C34 1.4(8) . .
C32 C33 C34 C35 -0.8(8) . .
C33 C34 C35 C36 -0.3(8) . .
C21 P1 C37 C37 -178.4(4) . 2_767
C31 P1 C37 C37 71.8(5) . 2_767
Ag1 P1 C37 C37 -62.3(5) . 2_767
C51 P2 C41 C46 -26.2(5) . .
C57 P2 C41 C46 82.8(4) . .
Ag1 P2 C41 C46 -156.0(4) . .
C51 P2 C41 C42 154.5(4) . .
C57 P2 C41 C42 -96.5(4) . .
Ag1 P2 C41 C42 24.7(4) . .
C46 C41 C42 C43 -0.6(8) . .
P2 C41 C42 C43 178.7(5) . .
C41 C42 C43 C44 0.3(9) . .
C42 C43 C44 C45 0.5(9) . .
C43 C44 C45 C46 -1.1(9) . .
C44 C45 C46 C41 0.9(8) . .
C42 C41 C46 C45 0.0(8) . .
P2 C41 C46 C45 -179.3(4) . .
C41 P2 C51 C56 96.7(5) . .
C57 P2 C51 C56 -11.0(5) . .
Ag1 P2 C51 C56 -135.7(4) . .
C41 P2 C51 C52 -81.7(5) . .
C57 P2 C51 C52 170.6(5) . .
Ag1 P2 C51 C52 45.9(5) . .
C56 C51 C52 C53 -1.6(9) . .
P2 C51 C52 C53 177.0(6) . .
C51 C52 C53 C54 0.0(11) . .
C52 C53 C54 C55 1.3(11) . .
C53 C54 C55 C56 -0.9(9) . .
C52 C51 C56 C55 1.9(8) . .
P2 C51 C56 C55 -176.5(4) . .
C54 C55 C56 C51 -0.7(8) . .
C51 P2 C57 C57 -175.9(5) . 2_777
C41 P2 C57 C57 75.2(5) . 2_777
Ag1 P2 C57 C57 -47.6(5) . 2_777
O16 S2 C201 F5 -66.9(5) . .
O15 S2 C201 F5 172.1(5) . .
O14 S2 C201 F5 52.9(5) . .
O16 S2 C201 F6 54.4(5) . .
O15 S2 C201 F6 -66.5(5) . .
O14 S2 C201 F6 174.2(5) . .
O16 S2 C201 F4 173.1(4) . .
O15 S2 C201 F4 52.1(5) . .
O14 S2 C201 F4 -67.1(5) . .
C34 C35 C36 C31 1.0(8) . .
C32 C31 C36 C35 -0.4(7) . .
P1 C31 C36 C35 178.2(4) . .
Cl2 Cl1 C300 Cl2 75(4) 2_666 .
C301 Cl1 C300 Cl2 -42(2) . .
C301 Cl1 C300 Cl2 67(2) 2_666 .
Cl1 Cl1 C300 Cl2 16.4(15) 2_666 .
C300 Cl1 C300 Cl2 16.4(15) 2_666 .
Cl2 Cl1 C300 Cl1 59(2) 2_666 2_666
C301 Cl1 C300 Cl1 -58.5(18) . 2_666
C301 Cl1 C300 Cl1 51.1(12) 2_666 2_666
C300 Cl1 C300 Cl1 0.000(2) 2_666 2_666
Cl1 Cl2 C300 Cl1 -26(2) 2_666 .
C301 Cl2 C300 Cl1 42(2) . .
C301 Cl2 C300 Cl1 68(2) . 2_666
Cl2 Cl1 C301 Cl2 -110(2) 2_666 .
C300 Cl1 C301 Cl2 42(2) . .
C301 Cl1 C301 Cl2 -37.5(12) 2_666 .
Cl1 Cl1 C301 Cl2 -37.5(12) 2_666 .
C300 Cl1 C301 Cl2 -86(2) 2_666 .
Cl2 Cl1 C301 Cl1 -72.9(10) 2_666 2_666
C300 Cl1 C301 Cl1 79.5(17) . 2_666
C301 Cl1 C301 Cl1 0.000(2) 2_666 2_666
C300 Cl1 C301 Cl1 -48.5(15) 2_666 2_666
Cl1 Cl2 C301 Cl1 59(2) 2_666 .
C300 Cl2 C301 Cl1 -42(2) . .
C300 Cl2 C301 Cl1 -100.7(18) . 2_666
